data_4349930
loop_
_publ_author_name
'Wang, Gao-Xiang'
'Yin, Jianhao'
'Li, Jiapeng'
'Yin, Zhu-Bao'
'Zhang, Wen-Xiong'
'Xi, Zhenfeng'

_publ_section_title
;
 Synthesis and characterization of manganese(ii) complexes supported by
 cyclopentadienyl-phosphine ligands
;
_journal_issue 2
_journal_name_full 'Inorganic Chemistry Frontiers'
_journal_page_first 428
_journal_paper_doi 10.1039/C8QI01054D
_journal_volume 6
_journal_year 2019
_chemical_formula_moiety 'C64 H74 Mn2 P2'
_chemical_formula_sum 'C64 H74 Mn2 P2'
_chemical_formula_weight 1015.05
_chemical_name_systematic L1MnMe
_chemical_properties_physical Air-sensitive,Moisture-sensitive
_space_group_crystal_system triclinic
_space_group_IT_number 2
_space_group_name_Hall '-P 1'
_space_group_name_H-M_alt 'P -1'
_atom_sites_solution_hydrogens mixed
_atom_sites_solution_primary dual
_audit_creation_date 2018-11-29
_audit_creation_method
;
Olex2 1.2
(compiled 2018.05.29 svn.r3508 for OlexSys, GUI svn.r5506)
;
_audit_update_record
;
2018-12-01 deposited with the CCDC.
2018-12-07 downloaded from the CCDC.
;
_cell_angle_alpha 70.396(4)
_cell_angle_beta 88.916(3)
_cell_angle_gamma 62.000(5)
_cell_formula_units_Z 2
_cell_length_a 12.9652(5)
_cell_length_b 13.7431(7)
_cell_length_c 19.5176(7)
_cell_measurement_reflns_used 18237
_cell_measurement_temperature 298(2)
_cell_measurement_theta_max 28.7810
_cell_measurement_theta_min 3.1380
_cell_volume 2852.2(3)
_computing_cell_refinement 'CrysAlisPro 1.171.39.46 (Rigaku OD, 2018)'
_computing_data_collection 'CrysAlisPro 1.171.39.46 (Rigaku OD, 2018)'
_computing_data_reduction 'CrysAlisPro 1.171.39.46 (Rigaku OD, 2018)'
_computing_molecular_graphics 'Olex2 (Dolomanov et al., 2009)'
_computing_publication_material 'Olex2 (Dolomanov et al., 2009)'
_computing_structure_refinement 'ShelXL (Sheldrick, 2015)'
_computing_structure_solution 'ShelXT (Sheldrick, 2015)'
_diffrn_ambient_temperature 298.15
_diffrn_detector 'CCD plate'
_diffrn_measured_fraction_theta_full 0.996
_diffrn_measured_fraction_theta_max 0.996
_diffrn_measurement_details
;
List of Runs (angles in degrees, time in seconds):

  # Type    Start    End  Width  t~exp~   \w     \q     \k     \f   Frames
#--------------------------------------------------------------------------
  1  \w    -33.00  23.00   0.50    3.25    --   -1.60 -82.00 -90.00  112
  2  \w    -28.00  30.00   0.50    3.25    --   -1.60 -82.00  60.00  116
  3  \w    -39.00  29.00   0.50    3.25    --   -1.60 -77.00-150.00  136
  4  \w    -41.00  28.00   0.50    3.25    --   -1.60 -77.00 120.00  138
  5  \w    -32.00  28.00   0.50    3.25    --   -1.60 -82.00   0.00  120
  6  \w    -29.00   2.00   0.50    3.25    --   -1.60 -82.00  90.00   62
  7  \w    -22.00  31.00   0.50    3.25    --   -1.60 -82.00 -30.00  106
  8  \w    -26.00  -1.00   0.50    3.25    --    1.90 -82.00  60.00   50
  9  \w     60.00  88.00   0.50    3.25    --    1.90  57.00  90.00   56
 10  \w     24.00  69.00   0.50    3.25    --    1.90  57.00 150.00   90
 11  \w     64.00  89.00   0.50    3.25    --    1.90  38.00-180.00   50
;
_diffrn_measurement_device 'four-circle diffractometer'
_diffrn_measurement_device_type 'XtaLAB AFC12 (RINC): Kappa single'
_diffrn_measurement_method '\w scans'
_diffrn_orient_matrix_type 'CrysAlisPro convention (1999,Acta A55,543-557)'
_diffrn_orient_matrix_UB_11 0.0227457000
_diffrn_orient_matrix_UB_12 0.0331954000
_diffrn_orient_matrix_UB_13 0.0086212000
_diffrn_orient_matrix_UB_21 0.0289811000
_diffrn_orient_matrix_UB_22 -0.0463356000
_diffrn_orient_matrix_UB_23 0.0348174000
_diffrn_orient_matrix_UB_31 0.0509071000
_diffrn_orient_matrix_UB_32 -0.0266432000
_diffrn_orient_matrix_UB_33 -0.0156256000
_diffrn_radiation_monochromator mirror
_diffrn_radiation_probe x-ray
_diffrn_radiation_type MoK\a
_diffrn_radiation_wavelength 0.71073
_diffrn_reflns_av_R_equivalents 0.0274
_diffrn_reflns_av_unetI/netI 0.0215
_diffrn_reflns_Laue_measured_fraction_full 0.996
_diffrn_reflns_Laue_measured_fraction_max 0.996
_diffrn_reflns_limit_h_max 16
_diffrn_reflns_limit_h_min -16
_diffrn_reflns_limit_k_max 16
_diffrn_reflns_limit_k_min -16
_diffrn_reflns_limit_l_max 24
_diffrn_reflns_limit_l_min -24
_diffrn_reflns_number 52369
_diffrn_reflns_point_group_measured_fraction_full 0.996
_diffrn_reflns_point_group_measured_fraction_max 0.996
_diffrn_reflns_theta_full 25.242
_diffrn_reflns_theta_max 26.022
_diffrn_reflns_theta_min 2.637
_diffrn_source 'Rotating-anode X-ray tube'
_diffrn_source_type 'Rigaku (Mo) X-ray Source'
_exptl_absorpt_coefficient_mu 0.536
_exptl_absorpt_correction_T_max 1.00000
_exptl_absorpt_correction_T_min 0.87169
_exptl_absorpt_correction_type multi-scan
_exptl_absorpt_process_details
;
CrysAlisPro 1.171.39.46 (Rigaku Oxford Diffraction, 2018)
Empirical absorption correction using spherical harmonics,
 implemented in SCALE3 ABSPACK scaling algorithm.
;
_exptl_crystal_colour 'clear orangish orange'
_exptl_crystal_colour_lustre clear
_exptl_crystal_colour_modifier orangish
_exptl_crystal_colour_primary orange
_exptl_crystal_density_diffrn 1.182
_exptl_crystal_description block
_exptl_crystal_F_000 1076
_exptl_crystal_size_max 0.02
_exptl_crystal_size_mid 0.02
_exptl_crystal_size_min 0.01
_refine_diff_density_max 0.897
_refine_diff_density_min -0.429
_refine_diff_density_rms 0.048
_refine_ls_extinction_method none
_refine_ls_goodness_of_fit_ref 1.097
_refine_ls_hydrogen_treatment mixed
_refine_ls_matrix_type full
_refine_ls_number_parameters 656
_refine_ls_number_reflns 11161
_refine_ls_number_restraints 18
_refine_ls_restrained_S_all 1.109
_refine_ls_R_factor_all 0.0569
_refine_ls_R_factor_gt 0.0461
_refine_ls_shift/su_max 0.001
_refine_ls_shift/su_mean 0.000
_refine_ls_structure_factor_coef Fsqd
_refine_ls_weighting_details 'w=1/[\s^2^(Fo^2^)+(0.0660P)^2^+1.1394P] where P=(Fo^2^+2Fc^2^)/3'
_refine_ls_weighting_scheme calc
_refine_ls_wR_factor_gt 0.1234
_refine_ls_wR_factor_ref 0.1320
_reflns_Friedel_coverage 0.000
_reflns_number_gt 9140
_reflns_number_total 11161
_reflns_threshold_expression 'I > 2\s(I)'
_cod_data_source_file c8qi01054d2.cif
_cod_data_source_block 4
_cod_original_cell_volume 2852.2(2)
_cod_database_code 4349930
_shelx_shelxl_version_number 2018/3
_chemical_oxdiff_formula 'C H O Mn P N Mg Cl'
_shelx_space_group_comment
;
The symmetry employed for this shelxl refinement is uniquely defined
by the following loop, which should always be used as a source of
symmetry information in preference to the above space-group names.
They are only intended as comments.
;
_shelx_estimated_absorpt_t_max 0.995
_shelx_estimated_absorpt_t_min 0.989
_reflns_odcompleteness_completeness 99.70
_reflns_odcompleteness_iscentric 1
_reflns_odcompleteness_theta 27.42
_olex2_refinement_description
;
1. Fixed Uiso
 At 1.2 times of:
  All C(H) groups, All C(H,H) groups, All C(H,H,H,H) groups
 At 1.5 times of:
  All C(H,H,H) groups
2. Restrained distances
 H2C-C2
 1 with sigma of 0.02
 C2-H2A
 1 with sigma of 0.02
 C2-H2B
 1 with sigma of 0.02
 C1-H1C
 1 with sigma of 0.02
 C1-H1B
 1 with sigma of 0.02
 C1-H1A
 1 with sigma of 0.02
 H2A-H2B
 1.57 with sigma of 0.04
 H2A-H2C
 1.57 with sigma of 0.04
 H2B-H2C
 1.57 with sigma of 0.04
 H1C-H1A
 1.57 with sigma of 0.04
 H1A-H1B
 1.57 with sigma of 0.04
 H1C-H1B
 1.57 with sigma of 0.04
3. Rigid bond restraints
 Mn2, C2
 with sigma for 1-2 distances of 0.0001 and sigma for 1-3 distances of 0.0001
 Mn2, C1
 with sigma for 1-2 distances of 0.0001 and sigma for 1-3 distances of 0.0001
 C1, Mn1
 with sigma for 1-2 distances of 0.0001 and sigma for 1-3 distances of 0.0001
 C2, Mn1
 with sigma for 1-2 distances of 0.0001 and sigma for 1-3 distances of 0.0001
 Mn1, P1
 with sigma for 1-2 distances of 0.0001 and sigma for 1-3 distances of 0.0001
 P2, Mn2
 with sigma for 1-2 distances of 0.0001 and sigma for 1-3 distances of 0.0001
4. Others
 Sof(H57C)=Sof(H57D)=Sof(C58B)=Sof(H58D)=Sof(H58E)=Sof(H58F)=1-FVAR(1)
 Sof(H57A)=Sof(H57B)=Sof(C58A)=Sof(H58A)=Sof(H58B)=Sof(H58C)=FVAR(1)
5.a Secondary CH2 refined with riding coordinates:
 C26(H26A,H26B), C32(H32A,H32B), C28(H28A,H28B), C63(H63A,H63B), C30(H30A,
 H30B), C59(H59A,H59B), C61(H61A,H61B), C57(H57A,H57B), C57(H57C,H57D)
5.b Aromatic/amide H refined with riding coordinates:
 C12(H12), C11(H11), C15(H15), C43(H43), C21(H21), C25(H25), C19(H19),
 C42(H42), C46(H46), C9(H9), C40(H40), C17(H17), C41(H41), C50(H50), C16(H16),
 C18(H18), C52(H52), C56(H56), C10(H10), C22(H22), C54(H54), C49(H49), C53(H53),
  C23(H23), C55(H55), C48(H48), C47(H47), C24(H24)
5.c Idealised Me refined as rotating group:
 C27(H27A,H27B,H27C), C31(H31A,H31B,H31C), C29(H29A,H29B,H29C), C64(H64A,H64B,
 H64C), C33(H33A,H33B,H33C), C60(H60A,H60B,H60C), C62(H62A,H62B,H62C),
 C58A(H58A,H58B,H58C), C58B(H58D,H58E,H58F)
;
_olex2_submission_special_instructions 'No special instructions were received'
_oxdiff_exptl_absorpt_empirical_details
;
Empirical correction (ABSPACK) includes:
- Absorption correction using spherical harmonics
- Frame scaling
;
_oxdiff_exptl_absorpt_empirical_full_max 1.275
_oxdiff_exptl_absorpt_empirical_full_min 0.770

loop_
_space_group_symop_operation_xyz
'x, y, z'
'-x, -y, -z'

loop_
_atom_site_label
_atom_site_type_symbol
_atom_site_fract_x
_atom_site_fract_y
_atom_site_fract_z
_atom_site_U_iso_or_equiv
_atom_site_adp_type
_atom_site_occupancy
_atom_site_site_symmetry_order
_atom_site_calc_flag
_atom_site_refinement_flags_posn
_atom_site_refinement_flags_adp
_atom_site_refinement_flags_occupancy
_atom_site_disorder_assembly
_atom_site_disorder_group
Mn1 Mn 0.38580(3) 0.84458(3) 0.76563(2) 0.04637(11) Uani 1 1 d . U . . .
Mn2 Mn 0.58348(3) 0.65618(3) 0.74327(2) 0.04657(11) Uani 1 1 d . U . . .
P1 P 0.45359(5) 0.89415(5) 0.87407(3) 0.04271(13) Uani 1 1 d . U . . .
P2 P 0.52177(5) 0.59067(5) 0.64091(3) 0.04693(14) Uani 1 1 d . U . . .
C2 C 0.5205(2) 0.8521(2) 0.68801(13) 0.0449(4) Uani 1 1 d D U . . .
C1 C 0.4432(2) 0.65244(19) 0.81809(13) 0.0448(4) Uani 1 1 d D U . . .
C20 C 0.5522(2) 0.7787(2) 0.96011(12) 0.0477(5) Uani 1 1 d . . . . .
C14 C 0.51362(19) 0.9955(2) 0.84642(12) 0.0447(5) Uani 1 1 d . . . . .
C13 C 0.31695(18) 0.96962(19) 0.90721(12) 0.0430(5) Uani 1 1 d . . . . .
C8 C 0.20915(19) 1.00256(19) 0.86764(12) 0.0452(5) Uani 1 1 d . . . . .
C44 C 0.6425(2) 0.4416(2) 0.65572(12) 0.0467(5) Uani 1 1 d . . . . .
C45 C 0.3901(2) 0.5757(2) 0.63310(13) 0.0480(5) Uani 1 1 d . . . . .
C3 C 0.20061(19) 0.9839(2) 0.79804(12) 0.0452(5) Uani 1 1 d . . . . .
C12 C 0.3192(2) 0.9872(2) 0.97349(13) 0.0524(5) Uani 1 1 d . . . . .
H12 H 0.391236 0.965001 0.999255 0.063 Uiso 1 1 calc R . . . .
C39 C 0.7449(2) 0.4001(2) 0.70348(13) 0.0494(5) Uani 1 1 d . . . . .
C51 C 0.5184(2) 0.6819(2) 0.54727(13) 0.0534(6) Uani 1 1 d . . . . .
C4 C 0.16615(19) 0.9038(2) 0.78971(13) 0.0483(5) Uani 1 1 d . . . . .
C11 C 0.2173(2) 1.0366(2) 1.00124(15) 0.0612(6) Uani 1 1 d . . . . .
H11 H 0.219851 1.048947 1.045044 0.073 Uiso 1 1 calc R . . . .
C15 C 0.4658(2) 1.1025(2) 0.85666(13) 0.0532(5) Uani 1 1 d . . . . .
H15 H 0.399945 1.125274 0.880016 0.064 Uiso 1 1 calc R . . . .
C43 C 0.6344(3) 0.3696(2) 0.62235(14) 0.0577(6) Uani 1 1 d . . . . .
H43 H 0.565182 0.397247 0.591207 0.069 Uiso 1 1 calc R . . . .
C21 C 0.6521(2) 0.7734(2) 0.98848(14) 0.0583(6) Uani 1 1 d . . . . .
H21 H 0.670626 0.832733 0.964603 0.070 Uiso 1 1 calc R . . . .
C7 C 0.2213(2) 1.0434(2) 0.72790(13) 0.0525(5) Uani 1 1 d . . . . .
C25 C 0.5260(3) 0.6898(2) 0.99713(15) 0.0648(7) Uani 1 1 d . . . . .
H25 H 0.458464 0.692373 0.979207 0.078 Uiso 1 1 calc R . . . .
C19 C 0.6125(2) 0.9641(2) 0.81126(14) 0.0584(6) Uani 1 1 d . . . . .
H19 H 0.646163 0.892865 0.803712 0.070 Uiso 1 1 calc R . . . .
C34 C 0.7563(2) 0.4703(2) 0.74327(14) 0.0522(5) Uani 1 1 d . . . . .
C42 C 0.7281(3) 0.2579(2) 0.63510(15) 0.0642(7) Uani 1 1 d . . . . .
H42 H 0.721874 0.210558 0.612631 0.077 Uiso 1 1 calc R . . . .
C46 C 0.3685(3) 0.5074(3) 0.69608(15) 0.0641(7) Uani 1 1 d . . . . .
H46 H 0.420927 0.470740 0.740112 0.077 Uiso 1 1 calc R . . . .
C6 C 0.2007(2) 0.9976(2) 0.67754(13) 0.0580(6) Uani 1 1 d . . . . .
C9 C 0.1069(2) 1.0512(3) 0.89803(16) 0.0633(7) Uani 1 1 d . . . . .
H9 H 0.034214 1.073093 0.873337 0.076 Uiso 1 1 calc R . . . .
C5 C 0.1681(2) 0.9116(2) 0.71563(14) 0.0560(6) Uani 1 1 d . . . . .
C40 C 0.8383(2) 0.2863(2) 0.71538(16) 0.0644(7) Uani 1 1 d . . . . .
H40 H 0.907444 0.256833 0.747243 0.077 Uiso 1 1 calc R . . . .
C17 C 0.6121(3) 1.1435(3) 0.79817(16) 0.0738(8) Uani 1 1 d . . . . .
H17 H 0.644737 1.193146 0.782169 0.089 Uiso 1 1 calc R . . . .
C38 C 0.7405(2) 0.4527(2) 0.81802(14) 0.0561(6) Uani 1 1 d . . . . .
C41 C 0.8304(3) 0.2166(2) 0.68090(16) 0.0681(7) Uani 1 1 d . . . . .
H41 H 0.894324 0.141887 0.688738 0.082 Uiso 1 1 calc R . . . .
C50 C 0.3103(2) 0.6298(3) 0.56890(15) 0.0645(7) Uani 1 1 d . . . . .
H50 H 0.322747 0.676284 0.526142 0.077 Uiso 1 1 calc R . . . .
C16 C 0.5150(3) 1.1755(3) 0.83251(16) 0.0679(7) Uani 1 1 d . . . . .
H16 H 0.481795 1.247049 0.839652 0.081 Uiso 1 1 calc R . . . .
C18 C 0.6609(3) 1.0384(3) 0.78745(16) 0.0731(8) Uani 1 1 d . . . . .
H18 H 0.726889 1.016590 0.764118 0.088 Uiso 1 1 calc R . . . .
C26 C 0.1376(2) 0.8224(2) 0.84982(16) 0.0618(6) Uani 1 1 d . . . . .
H26A H 0.173744 0.810601 0.897075 0.074 Uiso 1 1 calc R . . . .
H26B H 0.173113 0.745857 0.844769 0.074 Uiso 1 1 calc R . . . .
C52 C 0.5881(3) 0.6383(3) 0.49869(15) 0.0651(7) Uani 1 1 d . . . . .
H52 H 0.639617 0.557229 0.512886 0.078 Uiso 1 1 calc R . . . .
C32 C 0.2473(2) 1.1441(2) 0.70953(16) 0.0682(7) Uani 1 1 d . . . . .
H32A H 0.315470 1.119788 0.744073 0.082 Uiso 1 1 calc R . . . .
H32B H 0.268436 1.159748 0.660595 0.082 Uiso 1 1 calc R . . . .
C37 C 0.7687(2) 0.5287(2) 0.83797(16) 0.0621(7) Uani 1 1 d . . . . .
C35 C 0.7930(2) 0.5570(2) 0.71706(16) 0.0611(6) Uani 1 1 d . . . . .
C56 C 0.4440(3) 0.8031(2) 0.52474(17) 0.0725(8) Uani 1 1 d . . . . .
H56 H 0.396950 0.834308 0.556692 0.087 Uiso 1 1 calc R . . . .
C10 C 0.1112(2) 1.0676(3) 0.96357(16) 0.0678(7) Uani 1 1 d . . . . .
H10 H 0.041858 1.099908 0.982494 0.081 Uiso 1 1 calc R . . . .
C36 C 0.8008(2) 0.5918(2) 0.77650(18) 0.0644(7) Uani 1 1 d . . . . .
C22 C 0.7254(3) 0.6801(3) 1.05244(16) 0.0744(8) Uani 1 1 d . . . . .
H22 H 0.792487 0.677464 1.071208 0.089 Uiso 1 1 calc R . . . .
C54 C 0.5076(4) 0.8335(3) 0.40746(18) 0.0889(10) Uani 1 1 d . . . . .
H54 H 0.503592 0.884083 0.360561 0.107 Uiso 1 1 calc R . . . .
C49 C 0.2119(3) 0.6154(3) 0.56756(19) 0.0801(9) Uani 1 1 d . . . . .
H49 H 0.158925 0.651768 0.523753 0.096 Uiso 1 1 calc R . . . .
C53 C 0.5817(3) 0.7147(3) 0.42893(17) 0.0832(9) Uani 1 1 d . . . . .
H53 H 0.628445 0.684350 0.396587 0.100 Uiso 1 1 calc R . . . .
C27 C 0.0050(3) 0.8672(3) 0.8500(2) 0.0875(10) Uani 1 1 d . . . . .
H27A H -0.031640 0.878530 0.803618 0.131 Uiso 1 1 calc GR . . . .
H27B H -0.030450 0.941151 0.857316 0.131 Uiso 1 1 calc GR . . . .
H27C H -0.005982 0.809922 0.889165 0.131 Uiso 1 1 calc GR . . . .
C23 C 0.6993(3) 0.5926(3) 1.08768(17) 0.0828(10) Uani 1 1 d . . . . .
H23 H 0.749048 0.529728 1.130107 0.099 Uiso 1 1 calc R . . . .
C55 C 0.4389(4) 0.8785(3) 0.4550(2) 0.0901(10) Uani 1 1 d . . . . .
H55 H 0.388699 0.959812 0.440446 0.108 Uiso 1 1 calc R . . . .
C48 C 0.1916(3) 0.5484(3) 0.6297(2) 0.0815(9) Uani 1 1 d . . . . .
H48 H 0.124578 0.540048 0.628615 0.098 Uiso 1 1 calc R . . . .
C47 C 0.2707(3) 0.4933(3) 0.69412(19) 0.0798(9) Uani 1 1 d . . . . .
H47 H 0.258012 0.446264 0.736500 0.096 Uiso 1 1 calc R . . . .
C28 C 0.1429(3) 0.8377(3) 0.6836(2) 0.0811(9) Uani 1 1 d . . . . .
H28A H 0.158205 0.764850 0.723271 0.097 Uiso 1 1 calc R . . . .
H28B H 0.197621 0.816397 0.649817 0.097 Uiso 1 1 calc R . . . .
C24 C 0.5999(3) 0.5970(3) 1.06069(18) 0.0836(10) Uani 1 1 d . . . . .
H24 H 0.581831 0.537505 1.085123 0.100 Uiso 1 1 calc R . . . .
C63 C 0.6973(3) 0.3696(3) 0.86534(17) 0.0762(8) Uani 1 1 d . . . . .
H63A H 0.650530 0.404898 0.898488 0.091 Uiso 1 1 calc R . . . .
H63B H 0.645128 0.364982 0.833093 0.091 Uiso 1 1 calc R . . . .
C30 C 0.2013(3) 1.0426(3) 0.59574(15) 0.0827(10) Uani 1 1 d . . . . .
H30A H 0.214565 0.981137 0.577142 0.099 Uiso 1 1 calc R . . . .
H30B H 0.266483 1.058981 0.587180 0.099 Uiso 1 1 calc R . . . .
C59 C 0.8480(3) 0.6742(3) 0.7762(3) 0.0926(11) Uani 1 1 d . . . . .
H59A H 0.821513 0.703902 0.815501 0.111 Uiso 1 1 calc R . . . .
H59B H 0.815511 0.741596 0.729782 0.111 Uiso 1 1 calc R . . . .
C61 C 0.7744(3) 0.5319(3) 0.9141(2) 0.0907(11) Uani 1 1 d . . . . .
H61A H 0.714716 0.515607 0.937758 0.109 Uiso 1 1 calc R . . . .
H61B H 0.755256 0.611121 0.909760 0.109 Uiso 1 1 calc R . . . .
C31 C 0.0852(3) 1.1553(4) 0.55294(19) 0.1118(14) Uani 1 1 d . . . . .
H31A H 0.089820 1.180205 0.501318 0.168 Uiso 1 1 calc GR . . . .
H31B H 0.072572 1.217083 0.570265 0.168 Uiso 1 1 calc GR . . . .
H31C H 0.020492 1.139234 0.560470 0.168 Uiso 1 1 calc GR . . . .
C29 C 0.0164(4) 0.8983(4) 0.6425(3) 0.1149(15) Uani 1 1 d . . . . .
H29A H 0.005275 0.961219 0.597414 0.172 Uiso 1 1 calc GR . . . .
H29B H -0.039028 0.930231 0.672881 0.172 Uiso 1 1 calc GR . . . .
H29C H 0.003550 0.841310 0.631603 0.172 Uiso 1 1 calc GR . . . .
C64 C 0.7904(4) 0.2476(3) 0.9098(3) 0.1186(15) Uani 1 1 d . . . . .
H64A H 0.837442 0.211104 0.877836 0.178 Uiso 1 1 calc GR . . . .
H64B H 0.754152 0.202389 0.936110 0.178 Uiso 1 1 calc GR . . . .
H64C H 0.839956 0.250176 0.944300 0.178 Uiso 1 1 calc GR . . . .
C57 C 0.8235(5) 0.5956(5) 0.6414(2) 0.1156(16) Uani 1 1 d . . . . .
H57A H 0.909290 0.557901 0.648097 0.139 Uiso 0.564(8) 1 calc R . P A 1
H57B H 0.801204 0.559349 0.613924 0.139 Uiso 0.564(8) 1 calc R . P A 1
H57C H 0.747403 0.646455 0.609048 0.139 Uiso 0.436(8) 1 calc R . P A 2
H57D H 0.853102 0.648095 0.642836 0.139 Uiso 0.436(8) 1 calc R . P A 2
C33 C 0.1470(4) 1.2566(3) 0.7116(3) 0.137(2) Uani 1 1 d . . . . .
H33A H 0.078104 1.280163 0.678925 0.205 Uiso 1 1 calc GR . . . .
H33B H 0.168486 1.317813 0.696282 0.205 Uiso 1 1 calc GR . . . .
H33C H 0.130059 1.244178 0.760942 0.205 Uiso 1 1 calc GR . . . .
C60 C 0.9831(3) 0.6127(4) 0.7865(4) 0.135(2) Uani 1 1 d . . . . .
H60A H 1.008767 0.602243 0.741783 0.202 Uiso 1 1 calc GR . . . .
H60B H 1.015656 0.536677 0.825996 0.202 Uiso 1 1 calc GR . . . .
H60C H 1.009832 0.660509 0.798221 0.202 Uiso 1 1 calc GR . . . .
C62 C 0.8947(4) 0.4433(4) 0.9629(2) 0.135(2) Uani 1 1 d . . . . .
H62A H 0.951180 0.468710 0.945770 0.203 Uiso 1 1 calc GR . . . .
H62B H 0.920476 0.366569 0.960990 0.203 Uiso 1 1 calc GR . . . .
H62C H 0.888397 0.438915 1.012858 0.203 Uiso 1 1 calc GR . . . .
C58A C 0.7849(7) 0.7046(6) 0.5976(4) 0.103(3) Uani 0.564(8) 1 d . . P A 1
H58A H 0.700029 0.744933 0.586397 0.154 Uiso 0.564(8) 1 calc GR . P A 1
H58B H 0.817129 0.706070 0.552757 0.154 Uiso 0.564(8) 1 calc GR . P A 1
H58C H 0.809033 0.743568 0.621041 0.154 Uiso 0.564(8) 1 calc GR . P A 1
C58B C 0.8915(8) 0.5362(8) 0.6042(6) 0.105(4) Uani 0.436(8) 1 d . . P A 2
H58D H 0.970621 0.486612 0.631539 0.157 Uiso 0.436(8) 1 calc GR . P A 2
H58E H 0.891659 0.590045 0.557773 0.157 Uiso 0.436(8) 1 calc GR . P A 2
H58F H 0.862680 0.487638 0.595782 0.157 Uiso 0.436(8) 1 calc GR . P A 2
H1A H 0.3621(18) 0.685(4) 0.825(3) 0.164(19) Uiso 1 1 d D . . . .
H1B H 0.486(2) 0.627(3) 0.8599(12) 0.082(10) Uiso 1 1 d D . . . .
H1C H 0.451(4) 0.597(3) 0.798(2) 0.143(17) Uiso 1 1 d D . . . .
H2A H 0.6034(18) 0.826(5) 0.691(3) 0.22(3) Uiso 1 1 d D . . . .
H2B H 0.479(3) 0.926(2) 0.694(2) 0.155(18) Uiso 1 1 d D . . . .
H2C H 0.489(3) 0.867(3) 0.6428(12) 0.087(10) Uiso 1 1 d D . . . .

loop_
_atom_site_aniso_label
_atom_site_aniso_U_11
_atom_site_aniso_U_22
_atom_site_aniso_U_33
_atom_site_aniso_U_23
_atom_site_aniso_U_13
_atom_site_aniso_U_12
Mn1 0.04615(19) 0.04116(18) 0.04696(19) -0.01510(14) 0.00360(14) -0.01846(15)
Mn2 0.04604(19) 0.04479(19) 0.0500(2) -0.01858(15) 0.00754(14) -0.02248(15)
P1 0.0385(3) 0.0420(3) 0.0462(3) -0.0161(2) 0.0068(2) -0.0190(2)
P2 0.0525(3) 0.0458(3) 0.0439(3) -0.0170(2) 0.0094(2) -0.0250(3)
C2 0.0480(11) 0.0434(4) 0.0464(12) -0.0214(8) 0.0054(7) -0.0215(9)
C1 0.0422(11) 0.0394(4) 0.0504(12) -0.0195(8) 0.0073(7) -0.0162(9)
C20 0.0452(12) 0.0471(12) 0.0450(12) -0.0186(10) 0.0082(9) -0.0173(10)
C14 0.0417(11) 0.0515(12) 0.0404(11) -0.0150(9) 0.0043(9) -0.0238(10)
C13 0.0407(11) 0.0435(11) 0.0468(11) -0.0170(9) 0.0079(9) -0.0219(9)
C8 0.0429(11) 0.0446(11) 0.0484(12) -0.0170(9) 0.0067(9) -0.0219(9)
C44 0.0550(13) 0.0483(12) 0.0437(11) -0.0186(10) 0.0132(10) -0.0296(10)
C45 0.0503(12) 0.0489(12) 0.0488(12) -0.0234(10) 0.0100(10) -0.0240(10)
C3 0.0376(10) 0.0470(12) 0.0455(11) -0.0147(9) 0.0019(9) -0.0180(9)
C12 0.0502(13) 0.0619(14) 0.0530(13) -0.0267(11) 0.0083(10) -0.0298(11)
C39 0.0534(13) 0.0535(13) 0.0496(12) -0.0212(10) 0.0153(10) -0.0313(11)
C51 0.0662(15) 0.0548(13) 0.0472(12) -0.0177(11) 0.0096(11) -0.0368(12)
C4 0.0401(11) 0.0463(12) 0.0524(13) -0.0174(10) 0.0010(9) -0.0168(9)
C11 0.0623(15) 0.0745(17) 0.0597(15) -0.0377(13) 0.0189(12) -0.0352(14)
C15 0.0562(13) 0.0524(13) 0.0540(13) -0.0202(11) 0.0117(11) -0.0287(11)
C43 0.0745(17) 0.0584(14) 0.0499(13) -0.0247(11) 0.0100(12) -0.0370(13)
C21 0.0532(14) 0.0571(14) 0.0574(14) -0.0219(12) -0.0012(11) -0.0209(12)
C7 0.0419(11) 0.0541(13) 0.0491(13) -0.0083(10) 0.0004(9) -0.0210(10)
C25 0.0607(15) 0.0607(15) 0.0612(15) -0.0091(12) 0.0120(12) -0.0299(13)
C19 0.0545(14) 0.0677(16) 0.0589(15) -0.0286(12) 0.0169(11) -0.0313(12)
C34 0.0452(12) 0.0566(13) 0.0614(14) -0.0259(11) 0.0075(10) -0.0271(11)
C42 0.091(2) 0.0542(14) 0.0577(15) -0.0280(12) 0.0227(14) -0.0385(14)
C46 0.0721(17) 0.0752(18) 0.0521(14) -0.0179(13) 0.0087(12) -0.0452(15)
C6 0.0450(12) 0.0645(15) 0.0449(12) -0.0155(11) -0.0005(10) -0.0148(11)
C9 0.0419(12) 0.0766(18) 0.0710(17) -0.0351(14) 0.0076(11) -0.0235(12)
C5 0.0447(12) 0.0539(14) 0.0591(14) -0.0249(12) -0.0026(10) -0.0134(11)
C40 0.0563(15) 0.0606(15) 0.0704(17) -0.0249(13) 0.0102(13) -0.0239(13)
C17 0.092(2) 0.088(2) 0.0631(17) -0.0203(15) 0.0177(15) -0.0663(19)
C38 0.0508(13) 0.0554(14) 0.0564(14) -0.0210(11) 0.0054(11) -0.0212(11)
C41 0.0758(18) 0.0507(14) 0.0709(17) -0.0254(13) 0.0232(15) -0.0244(13)
C50 0.0620(16) 0.0711(17) 0.0535(14) -0.0154(13) 0.0010(12) -0.0323(14)
C16 0.087(2) 0.0617(16) 0.0673(17) -0.0232(13) 0.0170(15) -0.0463(15)
C18 0.0650(17) 0.103(2) 0.0650(17) -0.0300(16) 0.0258(14) -0.0529(17)
C26 0.0612(15) 0.0594(15) 0.0692(16) -0.0206(13) 0.0103(12) -0.0352(13)
C52 0.0833(19) 0.0659(16) 0.0589(15) -0.0260(13) 0.0239(14) -0.0450(15)
C32 0.0578(15) 0.0629(16) 0.0681(17) 0.0005(13) -0.0025(13) -0.0336(13)
C37 0.0468(13) 0.0615(15) 0.0701(17) -0.0333(13) -0.0008(12) -0.0142(12)
C35 0.0535(14) 0.0684(16) 0.0765(17) -0.0319(14) 0.0198(12) -0.0385(13)
C56 0.087(2) 0.0547(15) 0.0662(17) -0.0167(13) 0.0145(15) -0.0309(15)
C10 0.0530(14) 0.0842(19) 0.0734(18) -0.0440(15) 0.0216(13) -0.0295(14)
C36 0.0411(12) 0.0627(15) 0.096(2) -0.0409(15) 0.0059(13) -0.0228(12)
C22 0.0635(17) 0.0756(19) 0.0624(17) -0.0235(15) -0.0089(13) -0.0184(15)
C54 0.123(3) 0.093(2) 0.0590(18) -0.0104(17) 0.0195(19) -0.072(2)
C49 0.0608(17) 0.089(2) 0.081(2) -0.0261(17) -0.0061(15) -0.0331(16)
C53 0.117(3) 0.093(2) 0.0625(17) -0.0300(17) 0.0380(18) -0.069(2)
C27 0.0691(19) 0.097(2) 0.109(3) -0.039(2) 0.0285(18) -0.0509(18)
C23 0.075(2) 0.074(2) 0.0530(16) -0.0088(14) 0.0014(14) -0.0115(16)
C55 0.109(3) 0.0579(18) 0.081(2) -0.0035(16) 0.006(2) -0.0383(18)
C48 0.0595(17) 0.097(2) 0.104(3) -0.046(2) 0.0204(17) -0.0451(17)
C47 0.086(2) 0.098(2) 0.076(2) -0.0305(18) 0.0255(17) -0.062(2)
C28 0.078(2) 0.080(2) 0.088(2) -0.0536(18) 0.0006(16) -0.0257(16)
C24 0.093(2) 0.0655(18) 0.0670(18) -0.0041(15) 0.0251(17) -0.0334(17)
C63 0.0714(18) 0.0659(17) 0.0637(17) -0.0124(14) 0.0131(14) -0.0205(15)
C30 0.0670(18) 0.101(2) 0.0466(14) -0.0168(15) 0.0026(13) -0.0225(17)
C59 0.0632(18) 0.087(2) 0.158(4) -0.072(2) 0.017(2) -0.0428(17)
C61 0.084(2) 0.091(2) 0.087(2) -0.0548(19) -0.0053(18) -0.0195(18)
C31 0.090(2) 0.121(3) 0.0589(19) 0.0041(19) -0.0134(17) -0.025(2)
C29 0.104(3) 0.122(3) 0.133(4) -0.067(3) -0.023(3) -0.052(3)
C64 0.093(3) 0.077(2) 0.129(4) -0.010(2) 0.016(2) -0.017(2)
C57 0.157(4) 0.173(4) 0.111(3) -0.077(3) 0.077(3) -0.138(4)
C33 0.102(3) 0.062(2) 0.242(6) -0.042(3) 0.034(3) -0.047(2)
C60 0.068(2) 0.144(4) 0.251(6) -0.116(4) 0.038(3) -0.069(3)
C62 0.129(4) 0.133(4) 0.102(3) -0.062(3) -0.041(3) -0.018(3)
C58A 0.118(6) 0.091(5) 0.102(5) -0.016(4) 0.049(4) -0.068(4)
C58B 0.102(7) 0.096(6) 0.116(7) -0.041(5) 0.057(6) -0.048(5)

loop_
_atom_type_symbol
_atom_type_description
_atom_type_scat_dispersion_real
_atom_type_scat_dispersion_imag
_atom_type_scat_source
C C 0.0033 0.0016 'International Tables Vol C Tables 4.2.6.8 and 6.1.1.4'
H H 0.0000 0.0000 'International Tables Vol C Tables 4.2.6.8 and 6.1.1.4'
Mn Mn 0.3368 0.7283 'International Tables Vol C Tables 4.2.6.8 and 6.1.1.4'
P P 0.1023 0.0942 'International Tables Vol C Tables 4.2.6.8 and 6.1.1.4'

loop_
_geom_angle_atom_site_label_1
_geom_angle_atom_site_label_2
_geom_angle_atom_site_label_3
_geom_angle
P1 Mn1 Mn2 109.349(18)
C2 Mn1 Mn2 51.10(6)
C2 Mn1 P1 101.35(6)
C2 Mn1 C3 139.04(8)
C2 Mn1 C7 106.40(8)
C2 Mn1 C6 98.84(8)
C2 Mn1 C5 121.96(8)
C1 Mn1 Mn2 53.19(6)
C1 Mn1 P1 103.69(7)
C1 Mn1 C2 104.27(8)
C1 Mn1 C3 116.56(8)
C1 Mn1 C7 145.62(8)
C1 Mn1 C6 125.73(9)
C1 Mn1 C5 95.91(9)
C3 Mn1 Mn2 169.64(5)
C3 Mn1 P1 73.06(5)
C3 Mn1 C5 53.12(7)
C7 Mn1 Mn2 154.36(6)
C7 Mn1 P1 85.18(6)
C7 Mn1 C3 33.87(8)
C7 Mn1 C6 33.77(9)
C7 Mn1 C5 54.31(8)
C6 Mn1 Mn2 127.78(6)
C6 Mn1 P1 118.93(7)
C6 Mn1 C3 54.90(8)
C6 Mn1 C5 32.09(9)
C5 Mn1 Mn2 122.56(6)
C5 Mn1 P1 125.86(6)
P2 Mn2 Mn1 111.584(19)
C2 Mn2 Mn1 52.63(6)
C2 Mn2 P2 106.22(6)
C2 Mn2 C1 102.74(8)
C2 Mn2 C34 135.73(9)
C2 Mn2 C38 150.30(9)
C2 Mn2 C37 118.89(9)
C2 Mn2 C35 104.11(9)
C2 Mn2 C36 96.41(9)
C1 Mn2 Mn1 50.13(5)
C1 Mn2 P2 99.02(6)
C1 Mn2 C34 121.45(8)
C1 Mn2 C38 94.79(8)
C1 Mn2 C37 100.17(9)
C1 Mn2 C35 149.79(9)
C1 Mn2 C36 130.47(10)
C34 Mn2 Mn1 170.87(6)
C34 Mn2 P2 71.45(6)
C34 Mn2 C37 54.42(8)
C34 Mn2 C35 32.87(8)
C34 Mn2 C36 53.83(8)
C38 Mn2 Mn1 137.93(6)
C38 Mn2 P2 94.27(6)
C38 Mn2 C34 33.37(8)
C38 Mn2 C37 33.07(9)
C38 Mn2 C35 55.06(9)
C38 Mn2 C36 54.35(9)
C37 Mn2 Mn1 120.38(6)
C37 Mn2 P2 124.84(6)
C37 Mn2 C35 54.23(9)
C37 Mn2 C36 32.37(10)
C35 Mn2 Mn1 152.94(6)
C35 Mn2 P2 86.56(6)
C35 Mn2 C36 32.37(9)
C36 Mn2 Mn1 126.92(6)
C36 Mn2 P2 118.78(7)
C20 P1 Mn1 122.82(8)
C14 P1 Mn1 116.48(7)
C14 P1 C20 103.48(10)
C13 P1 Mn1 104.16(7)
C13 P1 C20 101.82(10)
C13 P1 C14 106.07(10)
C44 P2 Mn2 105.71(8)
C44 P2 C45 102.66(10)
C45 P2 Mn2 125.80(7)
C51 P2 Mn2 111.86(8)
C51 P2 C44 105.28(11)
C51 P2 C45 103.60(11)
Mn1 C2 H2A 139(3)
Mn1 C2 H2B 72(3)
Mn1 C2 H2C 108(2)
Mn2 C2 Mn1 76.27(7)
Mn2 C2 H2A 83(4)
Mn2 C2 H2B 144(3)
Mn2 C2 H2C 102(2)
H2A C2 H2B 111(3)
H2A C2 H2C 110(3)
H2B C2 H2C 104(3)
Mn1 C1 Mn2 76.68(7)
Mn1 C1 H1A 80(3)
Mn1 C1 H1B 107(2)
Mn1 C1 H1C 132(3)
Mn2 C1 H1A 149(3)
Mn2 C1 H1B 98(2)
Mn2 C1 H1C 79(3)
H1A C1 H1B 107(3)
H1A C1 H1C 103(3)
H1B C1 H1C 118(3)
C21 C20 P1 123.97(19)
C21 C20 C25 118.5(2)
C25 C20 P1 117.45(19)
C15 C14 P1 124.27(17)
C15 C14 C19 118.1(2)
C19 C14 P1 117.66(18)
C8 C13 P1 118.73(16)
C12 C13 P1 120.96(17)
C12 C13 C8 120.2(2)
C13 C8 C3 123.00(19)
C9 C8 C13 117.2(2)
C9 C8 C3 119.8(2)
C39 C44 P2 117.15(17)
C39 C44 C43 120.0(2)
C43 C44 P2 122.80(19)
C46 C45 P2 117.88(19)
C50 C45 P2 123.8(2)
C50 C45 C46 118.3(2)
C8 C3 Mn1 118.39(14)
C4 C3 Mn1 79.74(13)
C4 C3 C8 124.5(2)
C4 C3 C7 108.2(2)
C7 C3 Mn1 69.37(13)
C7 C3 C8 127.3(2)
C13 C12 H12 119.4
C11 C12 C13 121.2(2)
C11 C12 H12 119.4
C44 C39 C34 122.4(2)
C44 C39 C40 118.0(2)
C40 C39 C34 119.6(2)
C52 C51 P2 124.3(2)
C56 C51 P2 117.4(2)
C56 C51 C52 118.3(2)
C3 C4 C26 125.9(2)
C5 C4 C3 107.7(2)
C5 C4 C26 126.4(2)
C12 C11 H11 120.4
C12 C11 C10 119.2(2)
C10 C11 H11 120.4
C14 C15 H15 119.7
C16 C15 C14 120.6(2)
C16 C15 H15 119.7
C44 C43 H43 119.7
C42 C43 C44 120.6(3)
C42 C43 H43 119.7
C20 C21 H21 119.7
C20 C21 C22 120.6(3)
C22 C21 H21 119.7
C3 C7 Mn1 76.76(13)
C3 C7 C32 126.2(2)
C6 C7 Mn1 75.75(14)
C6 C7 C3 107.1(2)
C6 C7 C32 126.4(2)
C32 C7 Mn1 118.22(16)
C20 C25 H25 119.8
C20 C25 C24 120.4(3)
C24 C25 H25 119.8
C14 C19 H19 119.7
C18 C19 C14 120.6(3)
C18 C19 H19 119.7
C39 C34 Mn2 121.58(16)
C38 C34 Mn2 72.91(14)
C38 C34 C39 123.7(2)
C35 C34 Mn2 75.58(15)
C35 C34 C39 127.1(2)
C35 C34 C38 109.0(2)
C43 C42 H42 120.0
C41 C42 C43 120.0(3)
C41 C42 H42 120.0
C45 C46 H46 119.6
C47 C46 C45 120.8(3)
C47 C46 H46 119.6
C7 C6 Mn1 70.48(13)
C7 C6 C30 125.4(3)
C5 C6 Mn1 79.31(14)
C5 C6 C7 108.5(2)
C5 C6 C30 125.8(3)
C30 C6 Mn1 121.08(18)
C8 C9 H9 119.2
C10 C9 C8 121.7(2)
C10 C9 H9 119.2
C4 C5 Mn1 75.88(13)
C4 C5 C28 125.5(3)
C6 C5 Mn1 68.60(13)
C6 C5 C4 108.5(2)
C6 C5 C28 126.0(3)
C28 C5 Mn1 120.19(17)
C39 C40 H40 119.2
C41 C40 C39 121.5(3)
C41 C40 H40 119.2
C16 C17 H17 120.1
C18 C17 H17 120.1
C18 C17 C16 119.8(3)
C34 C38 Mn2 73.72(14)
C34 C38 C63 125.3(2)
C37 C38 Mn2 74.81(15)
C37 C38 C34 106.9(2)
C37 C38 C63 127.8(3)
C63 C38 Mn2 115.62(17)
C42 C41 C40 119.8(3)
C42 C41 H41 120.1
C40 C41 H41 120.1
C45 C50 H50 119.8
C45 C50 C49 120.4(3)
C49 C50 H50 119.8
C15 C16 H16 119.7
C17 C16 C15 120.7(3)
C17 C16 H16 119.7
C19 C18 H18 119.9
C17 C18 C19 120.3(3)
C17 C18 H18 119.9
C4 C26 H26A 108.7
C4 C26 H26B 108.7
C4 C26 C27 114.4(2)
H26A C26 H26B 107.6
C27 C26 H26A 108.7
C27 C26 H26B 108.7
C51 C52 H52 119.8
C51 C52 C53 120.4(3)
C53 C52 H52 119.8
C7 C32 H32A 108.7
C7 C32 H32B 108.7
H32A C32 H32B 107.6
C33 C32 C7 114.4(3)
C33 C32 H32A 108.7
C33 C32 H32B 108.7
C38 C37 Mn2 72.12(14)
C38 C37 C61 125.2(3)
C36 C37 Mn2 75.30(15)
C36 C37 C38 108.4(2)
C36 C37 C61 126.1(3)
C61 C37 Mn2 123.04(19)
C34 C35 Mn2 71.55(14)
C34 C35 C57 124.7(3)
C36 C35 Mn2 74.21(15)
C36 C35 C34 106.7(2)
C36 C35 C57 128.5(3)
C57 C35 Mn2 122.2(3)
C51 C56 H56 119.7
C51 C56 C55 120.7(3)
C55 C56 H56 119.7
C11 C10 C9 120.5(2)
C11 C10 H10 119.7
C9 C10 H10 119.7
C37 C36 Mn2 72.33(14)
C37 C36 C35 108.9(2)
C37 C36 C59 125.5(3)
C35 C36 Mn2 73.42(14)
C35 C36 C59 125.3(3)
C59 C36 Mn2 125.00(19)
C21 C22 H22 119.9
C23 C22 C21 120.1(3)
C23 C22 H22 119.9
C53 C54 H54 120.1
C53 C54 C55 119.9(3)
C55 C54 H54 120.1
C50 C49 H49 119.7
C48 C49 C50 120.6(3)
C48 C49 H49 119.7
C52 C53 H53 119.7
C54 C53 C52 120.6(3)
C54 C53 H53 119.7
C26 C27 H27A 109.5
C26 C27 H27B 109.5
C26 C27 H27C 109.5
H27A C27 H27B 109.5
H27A C27 H27C 109.5
H27B C27 H27C 109.5
C22 C23 H23 120.0
C22 C23 C24 120.0(3)
C24 C23 H23 120.0
C56 C55 H55 119.9
C54 C55 C56 120.2(3)
C54 C55 H55 119.9
C49 C48 H48 120.2
C49 C48 C47 119.6(3)
C47 C48 H48 120.2
C46 C47 C48 120.2(3)
C46 C47 H47 119.9
C48 C47 H47 119.9
C5 C28 H28A 108.6
C5 C28 H28B 108.6
C5 C28 C29 114.8(3)
H28A C28 H28B 107.5
C29 C28 H28A 108.6
C29 C28 H28B 108.6
C25 C24 H24 119.9
C23 C24 C25 120.3(3)
C23 C24 H24 119.9
C38 C63 H63A 108.3
C38 C63 H63B 108.3
H63A C63 H63B 107.4
C64 C63 C38 116.0(3)
C64 C63 H63A 108.3
C64 C63 H63B 108.3
C6 C30 H30A 109.1
C6 C30 H30B 109.1
C6 C30 C31 112.6(3)
H30A C30 H30B 107.8
C31 C30 H30A 109.1
C31 C30 H30B 109.1
C36 C59 H59A 109.1
C36 C59 H59B 109.1
C36 C59 C60 112.3(3)
H59A C59 H59B 107.9
C60 C59 H59A 109.1
C60 C59 H59B 109.1
C37 C61 H61A 108.8
C37 C61 H61B 108.8
C37 C61 C62 113.7(3)
H61A C61 H61B 107.7
C62 C61 H61A 108.8
C62 C61 H61B 108.8
C30 C31 H31A 109.5
C30 C31 H31B 109.5
C30 C31 H31C 109.5
H31A C31 H31B 109.5
H31A C31 H31C 109.5
H31B C31 H31C 109.5
C28 C29 H29A 109.5
C28 C29 H29B 109.5
C28 C29 H29C 109.5
H29A C29 H29B 109.5
H29A C29 H29C 109.5
H29B C29 H29C 109.5
C63 C64 H64A 109.5
C63 C64 H64B 109.5
C63 C64 H64C 109.5
H64A C64 H64B 109.5
H64A C64 H64C 109.5
H64B C64 H64C 109.5
C35 C57 H57A 106.0
C35 C57 H57B 106.0
C35 C57 H57C 104.3
C35 C57 H57D 104.3
H57A C57 H57B 106.3
H57C C57 H57D 105.6
C58A C57 C35 125.3(5)
C58A C57 H57A 106.0
C58A C57 H57B 106.0
C58B C57 C35 131.9(6)
C58B C57 H57C 104.3
C58B C57 H57D 104.3
C32 C33 H33A 109.5
C32 C33 H33B 109.5
C32 C33 H33C 109.5
H33A C33 H33B 109.5
H33A C33 H33C 109.5
H33B C33 H33C 109.5
C59 C60 H60A 109.5
C59 C60 H60B 109.5
C59 C60 H60C 109.5
H60A C60 H60B 109.5
H60A C60 H60C 109.5
H60B C60 H60C 109.5
C61 C62 H62A 109.5
C61 C62 H62B 109.5
C61 C62 H62C 109.5
H62A C62 H62B 109.5
H62A C62 H62C 109.5
H62B C62 H62C 109.5
C57 C58A H58A 109.5
C57 C58A H58B 109.5
C57 C58A H58C 109.5
H58A C58A H58B 109.5
H58A C58A H58C 109.5
H58B C58A H58C 109.5
C57 C58B H58D 109.5
C57 C58B H58E 109.5
C57 C58B H58F 109.5
H58D C58B H58E 109.5
H58D C58B H58F 109.5
H58E C58B H58F 109.5

loop_
_geom_bond_atom_site_label_1
_geom_bond_atom_site_label_2
_geom_bond_distance
Mn1 Mn2 2.8192(5)
Mn1 P1 2.7047(7)
Mn1 C2 2.306(2)
Mn1 C1 2.224(2)
Mn1 C3 2.504(2)
Mn1 C7 2.407(2)
Mn1 C6 2.476(2)
Mn1 C5 2.613(2)
Mn2 P2 2.7178(7)
Mn2 C2 2.259(2)
Mn2 C1 2.319(2)
Mn2 C34 2.485(2)
Mn2 C38 2.474(3)
Mn2 C37 2.509(3)
Mn2 C35 2.537(3)
Mn2 C36 2.547(2)
P1 C20 1.833(2)
P1 C14 1.826(2)
P1 C13 1.820(2)
P2 C44 1.827(2)
P2 C45 1.829(2)
P2 C51 1.824(2)
C2 H2A 0.956(19)
C2 H2B 0.942(18)
C2 H2C 0.893(17)
C1 H1A 0.959(18)
C1 H1B 0.859(16)
C1 H1C 0.925(18)
C20 C21 1.378(3)
C20 C25 1.385(4)
C14 C15 1.386(3)
C14 C19 1.395(3)
C13 C8 1.403(3)
C13 C12 1.397(3)
C8 C3 1.480(3)
C8 C9 1.400(3)
C44 C39 1.392(3)
C44 C43 1.396(3)
C45 C46 1.389(3)
C45 C50 1.376(3)
C3 C4 1.422(3)
C3 C7 1.433(3)
C12 H12 0.9300
C12 C11 1.370(3)
C39 C34 1.482(3)
C39 C40 1.398(4)
C51 C52 1.384(4)
C51 C56 1.383(4)
C4 C5 1.414(3)
C4 C26 1.502(3)
C11 H11 0.9300
C11 C10 1.375(4)
C15 H15 0.9300
C15 C16 1.381(4)
C43 H43 0.9300
C43 C42 1.377(4)
C21 H21 0.9300
C21 C22 1.390(4)
C7 C6 1.420(4)
C7 C32 1.504(4)
C25 H25 0.9300
C25 C24 1.385(4)
C19 H19 0.9300
C19 C18 1.387(4)
C34 C38 1.424(4)
C34 C35 1.422(4)
C42 H42 0.9300
C42 C41 1.371(4)
C46 H46 0.9300
C46 C47 1.372(4)
C6 C5 1.413(4)
C6 C30 1.508(4)
C9 H9 0.9300
C9 C10 1.378(4)
C5 C28 1.508(4)
C40 H40 0.9300
C40 C41 1.381(4)
C17 H17 0.9300
C17 C16 1.369(4)
C17 C18 1.368(5)
C38 C37 1.419(4)
C38 C63 1.531(4)
C41 H41 0.9300
C50 H50 0.9300
C50 C49 1.383(4)
C16 H16 0.9300
C18 H18 0.9300
C26 H26A 0.9700
C26 H26B 0.9700
C26 C27 1.530(4)
C52 H52 0.9300
C52 C53 1.388(4)
C32 H32A 0.9700
C32 H32B 0.9700
C32 C33 1.495(5)
C37 C36 1.410(4)
C37 C61 1.505(4)
C35 C36 1.417(4)
C35 C57 1.506(5)
C56 H56 0.9300
C56 C55 1.388(4)
C10 H10 0.9300
C36 C59 1.517(4)
C22 H22 0.9300
C22 C23 1.361(5)
C54 H54 0.9300
C54 C53 1.359(5)
C54 C55 1.368(5)
C49 H49 0.9300
C49 C48 1.362(5)
C53 H53 0.9300
C27 H27A 0.9600
C27 H27B 0.9600
C27 H27C 0.9600
C23 H23 0.9300
C23 C24 1.369(5)
C55 H55 0.9300
C48 H48 0.9300
C48 C47 1.373(5)
C47 H47 0.9300
C28 H28A 0.9700
C28 H28B 0.9700
C28 C29 1.531(5)
C24 H24 0.9300
C63 H63A 0.9700
C63 H63B 0.9700
C63 C64 1.477(5)
C30 H30A 0.9700
C30 H30B 0.9700
C30 C31 1.535(4)
C59 H59A 0.9700
C59 H59B 0.9700
C59 C60 1.528(5)
C61 H61A 0.9700
C61 H61B 0.9700
C61 C62 1.523(5)
C31 H31A 0.9600
C31 H31B 0.9600
C31 H31C 0.9600
C29 H29A 0.9600
C29 H29B 0.9600
C29 H29C 0.9600
C64 H64A 0.9600
C64 H64B 0.9600
C64 H64C 0.9600
C57 H57A 0.9700
C57 H57B 0.9700
C57 H57C 0.9700
C57 H57D 0.9700
C57 C58A 1.295(7)
C57 C58B 1.291(9)
C33 H33A 0.9600
C33 H33B 0.9600
C33 H33C 0.9600
C60 H60A 0.9600
C60 H60B 0.9600
C60 H60C 0.9600
C62 H62A 0.9600
C62 H62B 0.9600
C62 H62C 0.9600
C58A H58A 0.9600
C58A H58B 0.9600
C58A H58C 0.9600
C58B H58D 0.9600
C58B H58E 0.9600
C58B H58F 0.9600
